data_4076210
loop_
_publ_author_name
'Baumgartner, Judith'
'Fischer, Roland'
'Fischer, Jelena'
'Wallner, Andreas'
'Marschner, Christoph'
'Fl\"orke, Ulrich'

_publ_section_title
;
 Structural Aspects of Trimethylsilylated Branched Group 14 Compounds
;
_journal_issue 26
_journal_name_full Organometallics
_journal_page_first 6450
_journal_paper_doi 10.1021/om050835o
_journal_volume 24
_journal_year 2005
_chemical_formula_sum 'C18 H48 Si4 Sn'
_chemical_formula_weight 495.61
_chemical_name_systematic
;
 ?
;
_space_group_IT_number 146
_symmetry_cell_setting rhombohedral
_symmetry_space_group_name_Hall 'R 3'
_symmetry_space_group_name_H-M 'R 3 :H'
_atom_sites_solution_hydrogens geom
_atom_sites_solution_primary direct
_atom_sites_solution_secondary difmap
_audit_creation_method SHELXL-97
_cell_angle_alpha 90.00
_cell_angle_beta 90.00
_cell_angle_gamma 120.00
_cell_formula_units_Z 3
_cell_length_a 14.617(2)
_cell_length_b 14.617(2)
_cell_length_c 11.024(2)
_cell_measurement_temperature 100(2)
_cell_volume 2039.8(5)
_computing_cell_refinement 'Bruker XSCANS'
_computing_data_collection 'Bruker XSCANS'
_computing_data_reduction 'Bruker SHELXTL'
_computing_molecular_graphics 'Bruker SHELXTL'
_computing_publication_material 'Bruker SHELXTL'
_computing_structure_refinement 'SHELXL-97 (Sheldrick, 1997)'
_computing_structure_solution 'SHELXS-97 (Sheldrick, 1990)'
_diffrn_ambient_temperature 100(2)
_diffrn_measured_fraction_theta_full 1.000
_diffrn_measured_fraction_theta_max 1.000
_diffrn_measurement_device_type 'Bruker P4'
_diffrn_measurement_method '\w scans'
_diffrn_radiation_monochromator graphite
_diffrn_radiation_source 'fine-focus sealed tube'
_diffrn_radiation_type MoK\a
_diffrn_radiation_wavelength 0.71073
_diffrn_reflns_av_R_equivalents 0.0272
_diffrn_reflns_av_sigmaI/netI 0.0300
_diffrn_reflns_limit_h_max 17
_diffrn_reflns_limit_h_min -17
_diffrn_reflns_limit_k_max 17
_diffrn_reflns_limit_k_min -17
_diffrn_reflns_limit_l_max 13
_diffrn_reflns_limit_l_min -12
_diffrn_reflns_number 4749
_diffrn_reflns_theta_full 24.99
_diffrn_reflns_theta_max 24.99
_diffrn_reflns_theta_min 2.45
_exptl_absorpt_coefficient_mu 1.116
_exptl_absorpt_correction_T_max 0.8244
_exptl_absorpt_correction_T_min 0.6765
_exptl_absorpt_correction_type SADABS
_exptl_absorpt_process_details XPREP
_exptl_crystal_colour colorless
_exptl_crystal_density_diffrn 1.210
_exptl_crystal_density_method 'not measured'
_exptl_crystal_description blocks
_exptl_crystal_F_000 786
_exptl_crystal_size_max 0.38
_exptl_crystal_size_mid 0.28
_exptl_crystal_size_min 0.18
_refine_diff_density_max 0.511
_refine_diff_density_min -0.227
_refine_diff_density_rms 0.045
_refine_ls_abs_structure_details 'Flack H D (1983), Acta Cryst. A39, 876-881'
_refine_ls_abs_structure_Flack 0.024(14)
_refine_ls_extinction_method none
_refine_ls_goodness_of_fit_ref 1.044
_refine_ls_hydrogen_treatment mixed
_refine_ls_matrix_type full
_refine_ls_number_parameters 76
_refine_ls_number_reflns 1588
_refine_ls_number_restraints 1
_refine_ls_restrained_S_all 1.044
_refine_ls_R_factor_all 0.0168
_refine_ls_R_factor_gt 0.0161
_refine_ls_shift/su_max 0.001
_refine_ls_shift/su_mean 0.000
_refine_ls_structure_factor_coef Fsqd
_refine_ls_weighting_details 'calc w=1/[\s^2^(Fo^2^)+(0.0172P)^2^+0.0000P] where P=(Fo^2^+2Fc^2^)/3'
_refine_ls_weighting_scheme calc
_refine_ls_wR_factor_gt 0.0370
_refine_ls_wR_factor_ref 0.0371
_reflns_number_gt 1582
_reflns_number_total 1588
_reflns_threshold_expression >2sigma(I)
_cod_data_source_file om050835osi20050928_095303.cif
_cod_data_source_block 250j
_cod_depositor_comments
;
The following automatic conversions were performed:

'_symmetry_cell_setting' value 'Rhombohedral' changed to
'rhombohedral' according to
/home/saulius/struct/CIF-dictionaries/cif_core.dic dictionary named
'cif_core.dic' version 2.4.1 from 2010-06-29.

Automatic conversion script
Id: cif_fix_values 1715 2011-07-08 13:25:40Z adriana 
;
_cod_original_cell_volume 2039.8(6)
_cod_original_sg_symbol_H-M R3
_cod_database_code 4076210

loop_
_symmetry_equiv_pos_as_xyz
'x, y, z'
'-y, x-y, z'
'-x+y, -x, z'
'x+2/3, y+1/3, z+1/3'
'-y+2/3, x-y+1/3, z+1/3'
'-x+y+2/3, -x+1/3, z+1/3'
'x+1/3, y+2/3, z+2/3'
'-y+1/3, x-y+2/3, z+2/3'
'-x+y+1/3, -x+2/3, z+2/3'

loop_
_atom_site_label
_atom_site_type_symbol
_atom_site_fract_x
_atom_site_fract_y
_atom_site_fract_z
_atom_site_U_iso_or_equiv
_atom_site_adp_type
_atom_site_occupancy
_atom_site_symmetry_multiplicity
_atom_site_calc_flag
_atom_site_refinement_flags
Sn1 Sn 1.0000 1.0000 0.3590 0.01484(7) Uani 1 3 d S
Si1 Si 0.87829(5) 0.81484(5) 0.26916(6) 0.01996(14) Uani 1 1 d .
Si2 Si 1.0000 1.0000 0.59359(9) 0.0145(2) Uani 1 3 d S
C1 C 0.8741(3) 0.8237(3) 0.1000(3) 0.0389(8) Uani 1 1 d .
H1A H 0.9451 0.8499 0.0669 0.058 Uiso 1 1 calc R
H1B H 0.8489 0.8722 0.0780 0.058 Uiso 1 1 calc R
H1C H 0.8261 0.7535 0.0666 0.058 Uiso 1 1 calc R
C2 C 0.73902(19) 0.75474(19) 0.3253(2) 0.0304(6) Uani 1 1 d .
H2A H 0.7114 0.8019 0.3065 0.046 Uiso 1 1 calc R
H2B H 0.7376 0.7445 0.4133 0.046 Uiso 1 1 calc R
H2C H 0.6952 0.6864 0.2856 0.046 Uiso 1 1 calc R
C3 C 0.9278(2) 0.7220(2) 0.3069(3) 0.0422(7) Uani 1 1 d .
H3A H 0.8815 0.6531 0.2696 0.063 Uiso 1 1 calc R
H3B H 0.9278 0.7138 0.3951 0.063 Uiso 1 1 calc R
H3C H 0.9998 0.7507 0.2758 0.063 Uiso 1 1 calc R
C4 C 1.13466(18) 1.11048(18) 0.64415(19) 0.0205(5) Uani 1 1 d .
H4 H 1.1882 1.1030 0.5952 0.025 Uiso 1 1 calc R
C5 C 1.1631(2) 1.1086(2) 0.7782(2) 0.0278(5) Uani 1 1 d .
H5A H 1.2332 1.1691 0.7948 0.042 Uiso 1 1 calc R
H5B H 1.1635 1.0429 0.7950 0.042 Uiso 1 1 calc R
H5C H 1.1107 1.1124 0.8301 0.042 Uiso 1 1 calc R
C6 C 1.1481(2) 1.2186(2) 0.6120(3) 0.0264(6) Uani 1 1 d .
H6A H 1.0965 1.2292 0.6573 0.040 Uiso 1 1 calc R
H6B H 1.1367 1.2214 0.5248 0.040 Uiso 1 1 calc R
H6C H 1.2197 1.2742 0.6332 0.040 Uiso 1 1 calc R

loop_
_atom_site_aniso_label
_atom_site_aniso_U_11
_atom_site_aniso_U_22
_atom_site_aniso_U_33
_atom_site_aniso_U_23
_atom_site_aniso_U_13
_atom_site_aniso_U_12
Sn1 0.01550(8) 0.01550(8) 0.01351(11) 0.000 0.000 0.00775(4)
Si1 0.0212(3) 0.0178(3) 0.0188(4) -0.0029(2) -0.0008(2) 0.0082(3)
Si2 0.0148(3) 0.0148(3) 0.0140(5) 0.000 0.000 0.00739(15)
C1 0.0385(17) 0.0339(19) 0.0207(14) -0.0100(13) -0.0013(13) 0.0004(16)
C2 0.0227(13) 0.0248(13) 0.0331(14) -0.0055(10) -0.0004(11) 0.0038(10)
C3 0.0430(16) 0.0242(14) 0.064(2) -0.0158(13) -0.0156(15) 0.0202(13)
C4 0.0217(12) 0.0215(12) 0.0169(12) -0.0030(9) -0.0025(9) 0.0096(10)
C5 0.0264(13) 0.0303(13) 0.0229(12) -0.0079(10) -0.0094(10) 0.0113(11)
C6 0.0193(14) 0.0206(15) 0.0318(14) -0.0029(11) -0.0027(11) 0.0044(12)

loop_
_atom_type_symbol
_atom_type_description
_atom_type_scat_dispersion_real
_atom_type_scat_dispersion_imag
_atom_type_scat_source
C C 0.0033 0.0016 'International Tables Vol C Tables 4.2.6.8 and 6.1.1.4'
H H 0.0000 0.0000 'International Tables Vol C Tables 4.2.6.8 and 6.1.1.4'
Si Si 0.0817 0.0704 'International Tables Vol C Tables 4.2.6.8 and 6.1.1.4'
Sn Sn -0.6537 1.4246 'International Tables Vol C Tables 4.2.6.8 and 6.1.1.4'

loop_
_geom_angle_atom_site_label_1
_geom_angle_atom_site_label_2
_geom_angle_atom_site_label_3
_geom_angle
_geom_angle_site_symmetry_1
_geom_angle_site_symmetry_3
Si1 Sn1 Si1 106.197(17) 3_675 .
Si1 Sn1 Si1 106.196(17) 3_675 2_765
Si1 Sn1 Si1 106.197(16) . 2_765
Si1 Sn1 Si2 112.575(15) 3_675 .
Si1 Sn1 Si2 112.575(15) . .
Si1 Sn1 Si2 112.575(15) 2_765 .
C1 Si1 C2 107.22(13) . .
C1 Si1 C3 107.97(15) . .
C2 Si1 C3 107.99(12) . .
C1 Si1 Sn1 109.83(10) . .
C2 Si1 Sn1 112.50(8) . .
C3 Si1 Sn1 111.14(9) . .
C4 Si2 C4 111.78(7) . 3_675
C4 Si2 C4 111.78(7) . 2_765
C4 Si2 C4 111.78(7) 3_675 2_765
C4 Si2 Sn1 107.05(7) . .
C4 Si2 Sn1 107.05(7) 3_675 .
C4 Si2 Sn1 107.05(7) 2_765 .
C6 C4 C5 110.1(2) . .
C6 C4 Si2 110.63(16) . .
C5 C4 Si2 116.13(16) . .

loop_
_geom_bond_atom_site_label_1
_geom_bond_atom_site_label_2
_geom_bond_distance
_geom_bond_site_symmetry_2
Sn1 Si1 2.5799(7) 3_675
Sn1 Si1 2.5799(7) .
Sn1 Si1 2.5799(7) 2_765
Sn1 Si2 2.5862(11) .
Si1 C1 1.872(3) .
Si1 C2 1.874(3) .
Si1 C3 1.876(3) .
Si2 C4 1.901(2) .
Si2 C4 1.901(2) 3_675
Si2 C4 1.901(2) 2_765
C4 C6 1.533(3) .
C4 C5 1.539(3) .

loop_
_geom_torsion_atom_site_label_1
_geom_torsion_atom_site_label_2
_geom_torsion_atom_site_label_3
_geom_torsion_atom_site_label_4
_geom_torsion
_geom_torsion_site_symmetry_1
_geom_torsion_site_symmetry_4
Si1 Sn1 Si1 C1 51.70(13) 3_675 .
Si1 Sn1 Si1 C1 -61.06(12) 2_765 .
Si2 Sn1 Si1 C1 175.32(12) . .
Si1 Sn1 Si1 C2 -67.65(10) 3_675 .
Si1 Sn1 Si1 C2 179.60(9) 2_765 .
Si2 Sn1 Si1 C2 55.98(9) . .
Si1 Sn1 Si1 C3 171.12(11) 3_675 .
Si1 Sn1 Si1 C3 58.36(12) 2_765 .
Si2 Sn1 Si1 C3 -65.26(11) . .
Si1 Sn1 Si2 C4 -89.40(8) 3_675 .
Si1 Sn1 Si2 C4 150.60(8) . .
Si1 Sn1 Si2 C4 30.60(8) 2_765 .
Si1 Sn1 Si2 C4 150.60(8) 3_675 3_675
Si1 Sn1 Si2 C4 30.60(8) . 3_675
Si1 Sn1 Si2 C4 -89.40(8) 2_765 3_675
Si1 Sn1 Si2 C4 30.60(8) 3_675 2_765
Si1 Sn1 Si2 C4 -89.40(8) . 2_765
Si1 Sn1 Si2 C4 150.60(8) 2_765 2_765
C4 Si2 C4 C6 -175.05(15) 3_675 .
C4 Si2 C4 C6 -48.9(2) 2_765 .
Sn1 Si2 C4 C6 68.03(18) . .
C4 Si2 C4 C5 -48.6(2) 3_675 .
C4 Si2 C4 C5 77.59(17) 2_765 .
Sn1 Si2 C4 C5 -165.49(16) . .
